data_7720381
loop_
_publ_author_name
'Mittag, Simon M.'
'Klopf, Jonas'
'Virovets, Alexander V.'
'Peresypkina, Eugenia'
'Lerner, Hans-Wolfram'
'Helten, Holger'
'Wagner, Matthias'

_publ_section_title
;
 Fraternal twins: B<sub>2</sub>O<sub>2</sub>- or
 B<sub>2</sub>N<sub>2</sub>-doped polycyclic &#x3c0; systems and their
 formation mechanism <i>via</i> regiodivergent Au- <i>versus</i>
 amine-catalyzed cyclizations.
;
_journal_issue 14
_journal_name_full 'Dalton transactions (Cambridge, England : 2003)'
_journal_page_first 5553
_journal_page_last 5564
_journal_paper_doi 10.1039/d6dt00412a
_journal_volume 55
_journal_year 2026
_chemical_formula_moiety 'C42 H52 B2 N4'
_chemical_formula_sum 'C42 H52 B2 N4'
_chemical_formula_weight 634.49
_space_group_crystal_system triclinic
_space_group_IT_number 2
_space_group_name_Hall '-P 1'
_space_group_name_H-M_alt 'P -1'
_atom_sites_solution_hydrogens geom
_atom_sites_solution_primary dual
_atom_sites_solution_secondary difmap
_audit_creation_method SHELXL-2019/3
_audit_update_record
;
2026-01-15 deposited with the CCDC.	2026-02-27 downloaded from the CCDC.
;
_cell_angle_alpha 100.277(5)
_cell_angle_beta 108.689(5)
_cell_angle_gamma 95.334(5)
_cell_formula_units_Z 2
_cell_length_a 12.2058(7)
_cell_length_b 12.3636(8)
_cell_length_c 13.8361(8)
_cell_measurement_reflns_used 6895
_cell_measurement_temperature 173(2)
_cell_measurement_theta_max 27.7210
_cell_measurement_theta_min 2.6770
_cell_volume 1920.7(2)
_computing_cell_refinement 'CrysAlisPro 1.171.42.43a (Rigaku OD, 2022)'
_computing_data_collection 'X-Area (Stoe & Cie, 2001)'
_computing_data_reduction 'CrysAlisPro 1.171.42.43a (Rigaku OD, 2022)'
_computing_publication_material 'IUCr PublCIF online service'
_computing_structure_refinement 'SHELXL-2019/2 (Sheldrick, 2019)'
_computing_structure_solution 'SHELXT (G. M. Sheldrick, 2015)'
_diffrn_ambient_temperature 173(2)
_diffrn_detector 'image plate'
_diffrn_detector_area_resol_mean 6.67
_diffrn_detector_type 'STOE image plate (34 cm diameter)'
_diffrn_measured_fraction_theta_full 0.999
_diffrn_measured_fraction_theta_max 0.999
_diffrn_measurement_device '2-circle goniometer'
_diffrn_measurement_device_type 'STOE IPDS II two-circle-diffractometer'
_diffrn_measurement_method \w
_diffrn_radiation_monochromator mirror
_diffrn_radiation_type MoK\a
_diffrn_radiation_wavelength 0.71073
_diffrn_reflns_av_R_equivalents 0.0557
_diffrn_reflns_av_unetI/netI 0.0626
_diffrn_reflns_Laue_measured_fraction_full 0.999
_diffrn_reflns_Laue_measured_fraction_max 0.999
_diffrn_reflns_limit_h_max 15
_diffrn_reflns_limit_h_min -15
_diffrn_reflns_limit_k_max 15
_diffrn_reflns_limit_k_min -15
_diffrn_reflns_limit_l_max 17
_diffrn_reflns_limit_l_min -17
_diffrn_reflns_number 19575
_diffrn_reflns_point_group_measured_fraction_full 0.999
_diffrn_reflns_point_group_measured_fraction_max 0.999
_diffrn_reflns_theta_full 25.242
_diffrn_reflns_theta_max 26.371
_diffrn_reflns_theta_min 2.535
_diffrn_source 'Genix 3D I\mS microfocus X-ray source'
_exptl_absorpt_coefficient_mu 0.063
_exptl_absorpt_correction_T_max 1.00000
_exptl_absorpt_correction_T_min 0.96279
_exptl_absorpt_correction_type multi-scan
_exptl_absorpt_process_details
;
CrysAlisPro 1.171.42.43a (Rigaku Oxford Diffraction, 2022)
Empirical absorption correction using spherical harmonics,
implemented in SCALE3 ABSPACK scaling algorithm.
;
_exptl_crystal_colour colourless
_exptl_crystal_density_diffrn 1.097
_exptl_crystal_description prism
_exptl_crystal_F_000 684
_exptl_crystal_size_max 0.320
_exptl_crystal_size_mid 0.280
_exptl_crystal_size_min 0.250
_refine_diff_density_max 0.301
_refine_diff_density_min -0.279
_refine_diff_density_rms 0.047
_refine_ls_extinction_method none
_refine_ls_goodness_of_fit_ref 1.022
_refine_ls_hydrogen_treatment constr
_refine_ls_matrix_type full
_refine_ls_number_parameters 457
_refine_ls_number_reflns 7857
_refine_ls_number_restraints 0
_refine_ls_restrained_S_all 1.022
_refine_ls_R_factor_all 0.0699
_refine_ls_R_factor_gt 0.0582
_refine_ls_shift/su_max 0.000
_refine_ls_shift/su_mean 0.000
_refine_ls_structure_factor_coef Fsqd
_refine_ls_weighting_details 'w=1/[\s^2^(Fo^2^)+(0.0797P)^2^+0.4348P] where P=(Fo^2^+2Fc^2^)/3'
_refine_ls_weighting_scheme calc
_refine_ls_wR_factor_gt 0.1564
_refine_ls_wR_factor_ref 0.1679
_reflns_Friedel_coverage 0.000
_reflns_number_gt 6352
_reflns_number_total 7857
_reflns_threshold_expression 'I > 2\s(I)'
_cod_data_source_file d6dt00412a2.cif
_cod_data_source_block II-B2N4_wa3772_sm348-2
_cod_depositor_comments 'Adding full bibliography for 7720366--7720383.cif.'
_cod_database_code 7720381
_shelx_shelxl_version_number 2019/3
_shelx_space_group_comment
;
The symmetry employed for this shelxl refinement is uniquely defined
by the following loop, which should always be used as a source of
symmetry information in preference to the above space-group names.
They are only intended as comments.
;
_shelx_estimated_absorpt_t_min 0.980
_shelx_estimated_absorpt_t_max 0.984

loop_
_space_group_symop_operation_xyz
'x, y, z'
'-x, -y, -z'

loop_
_atom_site_label
_atom_site_type_symbol
_atom_site_fract_x
_atom_site_fract_y
_atom_site_fract_z
_atom_site_U_iso_or_equiv
_atom_site_adp_type
_atom_site_occupancy
_atom_site_site_symmetry_order
_atom_site_calc_flag
_atom_site_refinement_flags_posn
_atom_site_refinement_flags_adp
_atom_site_refinement_flags_occupancy
_atom_site_disorder_assembly
_atom_site_disorder_group
B1A B 0.48523(15) 0.17514(15) 0.27828(14) 0.0337(4) Uani 1 1 d . . . . .
N1A N 0.56300(13) 0.20448(11) 0.38001(11) 0.0401(3) Uani 1 1 d . . . . .
H1A H 0.590862 0.275944 0.404411 0.048 Uiso 1 1 calc R U . . .
N2A N 0.77376(13) 0.28003(13) 0.55258(11) 0.0446(4) Uani 1 1 d . . . . .
C1A C 0.48227(14) 0.42668(12) 0.36229(13) 0.0343(3) Uani 1 1 d . . . . .
C2A C 0.49308(14) 0.47346(13) 0.44979(13) 0.0360(4) Uani 1 1 d . . . . .
C4A C 0.60473(17) 0.13261(15) 0.45191(15) 0.0470(4) Uani 1 1 d . . . . .
H4AA H 0.584268 0.053994 0.412870 0.056 Uiso 1 1 calc R U . . .
H4AB H 0.565536 0.140897 0.504745 0.056 Uiso 1 1 calc R U . . .
C5A C 0.73627(18) 0.16154(16) 0.50651(15) 0.0501(5) Uani 1 1 d . . . . .
H5AA H 0.760612 0.119212 0.562112 0.060 Uiso 1 1 calc R U . . .
H5AB H 0.775606 0.138815 0.455454 0.060 Uiso 1 1 calc R U . . .
C6A C 0.7324(2) 0.3190(2) 0.63721(17) 0.0626(6) Uani 1 1 d . . . . .
H6AA H 0.760419 0.277842 0.692280 0.094 Uiso 1 1 calc R U . . .
H6AB H 0.646564 0.307050 0.611093 0.094 Uiso 1 1 calc R U . . .
H6AC H 0.762242 0.398658 0.665754 0.094 Uiso 1 1 calc R U . . .
C7A C 0.90069(19) 0.3068(2) 0.58767(19) 0.0708(7) Uani 1 1 d . . . . .
H7AA H 0.924745 0.387427 0.613866 0.106 Uiso 1 1 calc R U . . .
H7AB H 0.927628 0.282237 0.529017 0.106 Uiso 1 1 calc R U . . .
H7AC H 0.935309 0.268688 0.643791 0.106 Uiso 1 1 calc R U . . .
C11A C 0.45665(13) 0.26781(13) 0.21215(12) 0.0322(3) Uani 1 1 d . . . . .
C12A C 0.46389(13) 0.38301(13) 0.25409(12) 0.0323(3) Uani 1 1 d . . . . .
C13A C 0.44785(15) 0.45973(14) 0.18963(14) 0.0409(4) Uani 1 1 d . . . . .
H13A H 0.454414 0.536502 0.219432 0.049 Uiso 1 1 calc R U . . .
C14A C 0.42251(17) 0.42500(17) 0.08291(15) 0.0481(4) Uani 1 1 d . . . . .
H14A H 0.412805 0.477508 0.039580 0.058 Uiso 1 1 calc R U . . .
C15A C 0.41152(17) 0.31274(17) 0.04022(14) 0.0478(4) Uani 1 1 d . . . . .
H15A H 0.392962 0.287873 -0.033062 0.057 Uiso 1 1 calc R U . . .
C16A C 0.42731(15) 0.23678(15) 0.10333(13) 0.0410(4) Uani 1 1 d . . . . .
H16A H 0.417916 0.160116 0.071724 0.049 Uiso 1 1 calc R U . . .
C21A C 0.42976(14) 0.04832(13) 0.22660(12) 0.0338(3) Uani 1 1 d . . . . .
C22A C 0.32302(14) 0.00361(13) 0.23307(12) 0.0341(3) Uani 1 1 d . . . . .
C23A C 0.27369(16) -0.10702(14) 0.18569(13) 0.0410(4) Uani 1 1 d . . . . .
H23A H 0.201592 -0.135810 0.191297 0.049 Uiso 1 1 calc R U . . .
C24A C 0.32644(18) -0.17619(14) 0.13075(13) 0.0460(4) Uani 1 1 d . . . . .
C25A C 0.43214(19) -0.13254(15) 0.12560(15) 0.0511(5) Uani 1 1 d . . . . .
H25A H 0.470100 -0.179240 0.088865 0.061 Uiso 1 1 calc R U . . .
C26A C 0.48527(16) -0.02259(15) 0.17223(14) 0.0439(4) Uani 1 1 d . . . . .
C27A C 0.26039(17) 0.07543(16) 0.29079(17) 0.0501(5) Uani 1 1 d . . . . .
H27D H 0.277091 0.061181 0.361131 0.075 Uiso 1 1 calc R U . . .
H27E H 0.175778 0.057682 0.252657 0.075 Uiso 1 1 calc R U . . .
H27F H 0.287596 0.154094 0.296097 0.075 Uiso 1 1 calc R U . . .
C28A C 0.2702(2) -0.29593(16) 0.07774(18) 0.0681(6) Uani 1 1 d . . . . .
H28D H 0.185089 -0.302866 0.060601 0.102 Uiso 1 1 calc R U . . .
H28E H 0.301115 -0.344823 0.124974 0.102 Uiso 1 1 calc R U . . .
H28F H 0.287962 -0.317438 0.013406 0.102 Uiso 1 1 calc R U . . .
C29A C 0.6023(2) 0.01990(19) 0.1658(2) 0.0672(6) Uani 1 1 d . . . . .
H29D H 0.593722 0.080000 0.127680 0.101 Uiso 1 1 calc R U . . .
H29E H 0.629948 -0.040989 0.129008 0.101 Uiso 1 1 calc R U . . .
H29F H 0.659183 0.048257 0.236596 0.101 Uiso 1 1 calc R U . . .
B1B B 0.99980(16) 0.75901(14) 0.70770(14) 0.0325(4) Uani 1 1 d . . . . .
N1B N 0.92538(14) 0.74685(11) 0.60636(11) 0.0416(3) Uani 1 1 d . . . . .
H1B H 0.915701 0.808915 0.584189 0.050 Uiso 1 1 calc R U . . .
N2B N 0.73467(14) 0.75553(13) 0.42504(12) 0.0474(4) Uani 1 1 d . . . . .
C1B C 1.03241(15) 0.98346(13) 0.63908(12) 0.0357(4) Uani 1 1 d . . . . .
C2B C 1.01206(16) 0.99468(13) 0.55075(13) 0.0392(4) Uani 1 1 d . . . . .
C4B C 0.8606(2) 0.64469(16) 0.53102(16) 0.0570(5) Uani 1 1 d . . . . .
H4BA H 0.858062 0.583506 0.568072 0.068 Uiso 0.75 1 calc R U P A 1
H4BB H 0.901270 0.623995 0.480651 0.068 Uiso 0.75 1 calc R U P A 1
H4BC H 0.918116 0.596312 0.521210 0.068 Uiso 0.25 1 calc R U P B 2
H4BD H 0.811216 0.605844 0.562905 0.068 Uiso 0.25 1 calc R U P B 2
C5B1 C 0.7400(2) 0.65908(19) 0.47395(19) 0.0424(5) Uani 0.75 1 d . . P C 1
H5BA H 0.700825 0.590930 0.419005 0.051 Uiso 0.75 1 calc R U P C 1
H5BB H 0.696103 0.667797 0.523132 0.051 Uiso 0.75 1 calc R U P C 1
C6B1 C 0.6163(4) 0.7870(4) 0.4022(3) 0.0792(13) Uani 0.75 1 d . . P C 1
H6BA H 0.614040 0.853667 0.372876 0.119 Uiso 0.75 1 calc R U P C 1
H6BB H 0.598277 0.802589 0.466947 0.119 Uiso 0.75 1 calc R U P C 1
H6BC H 0.558179 0.725659 0.351640 0.119 Uiso 0.75 1 calc R U P C 1
C7B1 C 0.7632(3) 0.7374(4) 0.3321(3) 0.0617(8) Uani 0.75 1 d . . P C 1
H7BA H 0.704819 0.678301 0.278719 0.093 Uiso 0.75 1 calc R U P C 1
H7BB H 0.840915 0.715220 0.347144 0.093 Uiso 0.75 1 calc R U P C 1
H7BC H 0.763550 0.806265 0.306275 0.093 Uiso 0.75 1 calc R U P C 1
C5B2 C 0.7878(8) 0.6527(7) 0.4312(7) 0.0565(19) Uiso 0.25 1 d . . P C 2
H5BC H 0.723702 0.588053 0.403868 0.068 Uiso 0.25 1 calc R U P C 2
H5BD H 0.834336 0.646331 0.384075 0.068 Uiso 0.25 1 calc R U P C 2
C6B2 C 0.6249(10) 0.7548(9) 0.4291(9) 0.052(3) Uiso 0.25 1 d . . P C 2
H6BD H 0.602928 0.828818 0.426610 0.077 Uiso 0.25 1 calc R U P C 2
H6BE H 0.623042 0.735408 0.494252 0.077 Uiso 0.25 1 calc R U P C 2
H6BF H 0.569411 0.699773 0.369295 0.077 Uiso 0.25 1 calc R U P C 2
C7B2 C 0.7334(14) 0.7753(13) 0.3179(12) 0.084(5) Uiso 0.25 1 d . . P C 2
H7BD H 0.811854 0.774343 0.313537 0.127 Uiso 0.25 1 calc R U P C 2
H7BE H 0.709890 0.847771 0.309754 0.127 Uiso 0.25 1 calc R U P C 2
H7BF H 0.677494 0.716377 0.262153 0.127 Uiso 0.25 1 calc R U P C 2
C11B C 1.05435(13) 0.87925(12) 0.78108(12) 0.0314(3) Uani 1 1 d . . . . .
C12B C 1.06172(13) 0.98003(13) 0.74701(12) 0.0317(3) Uani 1 1 d . . . . .
C13B C 1.09969(16) 1.08280(14) 0.81859(13) 0.0393(4) Uani 1 1 d . . . . .
H13B H 1.102567 1.149439 0.793687 0.047 Uiso 1 1 calc R U . . .
C14B C 1.13300(17) 1.08877(15) 0.92469(13) 0.0449(4) Uani 1 1 d . . . . .
H14B H 1.157738 1.158938 0.972737 0.054 Uiso 1 1 calc R U . . .
C15B C 1.12995(19) 0.99182(16) 0.96010(13) 0.0515(5) Uani 1 1 d . . . . .
H15B H 1.153809 0.994802 1.033098 0.062 Uiso 1 1 calc R U . . .
C16B C 1.09219(17) 0.88987(15) 0.88966(13) 0.0438(4) Uani 1 1 d . . . . .
H16B H 1.091948 0.824113 0.916199 0.053 Uiso 1 1 calc R U . . .
C21B C 1.02695(14) 0.65371(12) 0.75688(12) 0.0325(3) Uani 1 1 d . . . . .
C22B C 0.95168(14) 0.60731(13) 0.80292(12) 0.0356(3) Uani 1 1 d . . . . .
C23B C 0.97961(16) 0.51879(14) 0.85051(13) 0.0400(4) Uani 1 1 d . . . . .
H23B H 0.928240 0.488127 0.881267 0.048 Uiso 1 1 calc R U . . .
C24B C 1.08083(17) 0.47393(13) 0.85426(13) 0.0431(4) Uani 1 1 d . . . . .
C25B C 1.15402(16) 0.51977(14) 0.80907(14) 0.0432(4) Uani 1 1 d . . . . .
H25B H 1.223535 0.490011 0.811093 0.052 Uiso 1 1 calc R U . . .
C26B C 1.12903(14) 0.60835(13) 0.76060(13) 0.0377(4) Uani 1 1 d . . . . .
C27B C 0.84126(16) 0.65362(18) 0.80116(16) 0.0497(5) Uani 1 1 d . . . . .
H27A H 0.861303 0.732836 0.835624 0.075 Uiso 1 1 calc R U . . .
H27B H 0.800919 0.613317 0.838191 0.075 Uiso 1 1 calc R U . . .
H27C H 0.789761 0.644829 0.728524 0.075 Uiso 1 1 calc R U . . .
C28B C 1.1096(3) 0.37862(18) 0.90729(17) 0.0673(6) Uani 1 1 d . . . . .
H28A H 1.146796 0.407545 0.982896 0.101 Uiso 1 1 calc R U . . .
H28B H 1.163275 0.339079 0.880215 0.101 Uiso 1 1 calc R U . . .
H28C H 1.037358 0.327235 0.893237 0.101 Uiso 1 1 calc R U . . .
C29B C 1.21231(18) 0.65584(18) 0.71234(19) 0.0595(5) Uani 1 1 d . . . . .
H29A H 1.182314 0.625891 0.636571 0.089 Uiso 1 1 calc R U . . .
H29B H 1.289633 0.635242 0.742596 0.089 Uiso 1 1 calc R U . . .
H29C H 1.218944 0.737173 0.726573 0.089 Uiso 1 1 calc R U . . .

loop_
_atom_site_aniso_label
_atom_site_aniso_U_11
_atom_site_aniso_U_22
_atom_site_aniso_U_33
_atom_site_aniso_U_23
_atom_site_aniso_U_13
_atom_site_aniso_U_12
B1A 0.0317(9) 0.0301(9) 0.0373(9) -0.0008(7) 0.0130(7) 0.0070(7)
N1A 0.0444(8) 0.0275(7) 0.0391(7) 0.0014(5) 0.0058(6) 0.0033(6)
N2A 0.0423(8) 0.0480(9) 0.0354(7) 0.0056(6) 0.0052(6) 0.0039(7)
C1A 0.0358(8) 0.0254(7) 0.0405(8) 0.0014(6) 0.0152(7) 0.0022(6)
C2A 0.0408(9) 0.0251(7) 0.0416(9) 0.0011(6) 0.0173(7) 0.0031(6)
C4A 0.0534(11) 0.0353(9) 0.0456(10) 0.0084(7) 0.0086(8) 0.0057(8)
C5A 0.0526(11) 0.0478(11) 0.0451(10) 0.0097(8) 0.0082(9) 0.0168(9)
C6A 0.0699(14) 0.0617(13) 0.0516(11) 0.0003(10) 0.0229(11) 0.0052(11)
C7A 0.0459(12) 0.0949(18) 0.0581(13) 0.0067(12) 0.0078(10) 0.0017(11)
C11A 0.0276(7) 0.0320(8) 0.0343(8) -0.0009(6) 0.0113(6) 0.0041(6)
C12A 0.0285(7) 0.0315(8) 0.0356(8) 0.0008(6) 0.0134(6) 0.0027(6)
C13A 0.0435(9) 0.0339(8) 0.0474(9) 0.0068(7) 0.0199(8) 0.0046(7)
C14A 0.0536(11) 0.0524(11) 0.0478(10) 0.0188(8) 0.0248(9) 0.0138(9)
C15A 0.0528(11) 0.0592(12) 0.0349(9) 0.0069(8) 0.0194(8) 0.0180(9)
C16A 0.0414(9) 0.0421(9) 0.0355(8) -0.0024(7) 0.0121(7) 0.0121(7)
C21A 0.0349(8) 0.0295(8) 0.0330(8) 0.0006(6) 0.0087(7) 0.0083(6)
C22A 0.0372(8) 0.0301(8) 0.0332(8) 0.0073(6) 0.0086(7) 0.0080(6)
C23A 0.0430(9) 0.0343(9) 0.0395(9) 0.0120(7) 0.0052(7) 0.0019(7)
C24A 0.0649(12) 0.0264(8) 0.0358(8) 0.0028(6) 0.0051(8) 0.0056(8)
C25A 0.0667(13) 0.0359(9) 0.0484(10) -0.0042(8) 0.0210(10) 0.0182(9)
C26A 0.0443(10) 0.0383(9) 0.0464(9) -0.0023(7) 0.0166(8) 0.0124(7)
C27A 0.0468(10) 0.0439(10) 0.0674(12) 0.0093(9) 0.0310(10) 0.0096(8)
C28A 0.0955(18) 0.0308(10) 0.0583(12) -0.0006(9) 0.0086(12) -0.0013(10)
C29A 0.0557(13) 0.0597(13) 0.0913(17) -0.0045(12) 0.0419(13) 0.0157(10)
B1B 0.0360(9) 0.0291(9) 0.0354(9) 0.0082(7) 0.0157(8) 0.0050(7)
N1B 0.0555(9) 0.0263(7) 0.0360(7) 0.0068(5) 0.0076(7) 0.0012(6)
N2B 0.0449(8) 0.0434(8) 0.0443(8) 0.0053(7) 0.0062(7) 0.0013(7)
C1B 0.0471(9) 0.0268(8) 0.0360(8) 0.0079(6) 0.0185(7) 0.0031(7)
C2B 0.0560(10) 0.0285(8) 0.0363(9) 0.0089(6) 0.0203(8) 0.0032(7)
C4B 0.0735(14) 0.0330(9) 0.0459(10) 0.0017(8) 0.0019(10) -0.0005(9)
C5B1 0.0422(12) 0.0387(12) 0.0418(12) 0.0000(9) 0.0173(11) -0.0081(10)
C6B1 0.076(2) 0.099(3) 0.059(2) 0.002(2) 0.0171(19) 0.046(2)
C7B1 0.0545(18) 0.080(2) 0.0592(18) 0.0248(17) 0.0260(15) 0.0125(18)
C11B 0.0337(8) 0.0298(8) 0.0313(7) 0.0079(6) 0.0111(6) 0.0070(6)
C12B 0.0339(8) 0.0300(8) 0.0325(7) 0.0077(6) 0.0131(6) 0.0046(6)
C13B 0.0492(10) 0.0296(8) 0.0390(8) 0.0070(7) 0.0158(8) 0.0039(7)
C14B 0.0559(11) 0.0338(9) 0.0359(8) -0.0004(7) 0.0084(8) 0.0050(8)
C15B 0.0730(13) 0.0456(10) 0.0275(8) 0.0069(7) 0.0056(8) 0.0122(9)
C16B 0.0604(11) 0.0353(9) 0.0339(8) 0.0127(7) 0.0102(8) 0.0104(8)
C21B 0.0345(8) 0.0256(7) 0.0344(8) 0.0058(6) 0.0085(6) 0.0045(6)
C22B 0.0354(8) 0.0322(8) 0.0364(8) 0.0106(6) 0.0075(7) 0.0037(6)
C23B 0.0483(10) 0.0314(8) 0.0356(8) 0.0100(6) 0.0086(7) 0.0000(7)
C24B 0.0573(11) 0.0255(8) 0.0338(8) 0.0015(6) 0.0008(8) 0.0087(7)
C25B 0.0416(9) 0.0337(9) 0.0447(9) -0.0011(7) 0.0049(8) 0.0142(7)
C26B 0.0356(8) 0.0317(8) 0.0412(9) 0.0008(7) 0.0108(7) 0.0052(6)
C27B 0.0423(10) 0.0611(12) 0.0587(11) 0.0303(9) 0.0240(9) 0.0148(9)
C28B 0.1061(19) 0.0423(11) 0.0537(12) 0.0180(9) 0.0183(12) 0.0322(12)
C29B 0.0477(11) 0.0591(13) 0.0814(15) 0.0155(11) 0.0341(11) 0.0134(9)

loop_
_atom_type_symbol
_atom_type_description
_atom_type_scat_dispersion_real
_atom_type_scat_dispersion_imag
_atom_type_scat_source
C C 0.0033 0.0016 'International Tables Vol C Tables 4.2.6.8 and 6.1.1.4'
H H 0.0000 0.0000 'International Tables Vol C Tables 4.2.6.8 and 6.1.1.4'
B B 0.0013 0.0007 'International Tables Vol C Tables 4.2.6.8 and 6.1.1.4'
N N 0.0061 0.0033 'International Tables Vol C Tables 4.2.6.8 and 6.1.1.4'

loop_
_geom_angle_atom_site_label_1
_geom_angle_atom_site_label_2
_geom_angle_atom_site_label_3
_geom_angle
_geom_angle_site_symmetry_1
_geom_angle_site_symmetry_3
_geom_angle_publ_flag
N1A B1A C11A 119.67(14) . . ?
N1A B1A C21A 119.89(15) . . ?
C11A B1A C21A 120.37(14) . . ?
B1A N1A C4A 128.42(15) . . ?
B1A N1A H1A 115.8 . . ?
C4A N1A H1A 115.8 . . ?
C6A N2A C7A 110.13(17) . . ?
C6A N2A C5A 113.61(16) . . ?
C7A N2A C5A 110.08(17) . . ?
C2A C1A C12A 172.83(18) . . ?
C1A C2A C2A 179.2(2) . 2_666 ?
N1A C4A C5A 110.97(16) . . ?
N1A C4A H4AA 109.4 . . ?
C5A C4A H4AA 109.4 . . ?
N1A C4A H4AB 109.4 . . ?
C5A C4A H4AB 109.4 . . ?
H4AA C4A H4AB 108.0 . . ?
N2A C5A C4A 112.10(15) . . ?
N2A C5A H5AA 109.2 . . ?
C4A C5A H5AA 109.2 . . ?
N2A C5A H5AB 109.2 . . ?
C4A C5A H5AB 109.2 . . ?
H5AA C5A H5AB 107.9 . . ?
N2A C6A H6AA 109.5 . . ?
N2A C6A H6AB 109.5 . . ?
H6AA C6A H6AB 109.5 . . ?
N2A C6A H6AC 109.5 . . ?
H6AA C6A H6AC 109.5 . . ?
H6AB C6A H6AC 109.5 . . ?
N2A C7A H7AA 109.5 . . ?
N2A C7A H7AB 109.5 . . ?
H7AA C7A H7AB 109.5 . . ?
N2A C7A H7AC 109.5 . . ?
H7AA C7A H7AC 109.5 . . ?
H7AB C7A H7AC 109.5 . . ?
C16A C11A C12A 115.86(15) . . ?
C16A C11A B1A 118.49(14) . . ?
C12A C11A B1A 125.57(14) . . ?
C13A C12A C11A 120.99(14) . . ?
C13A C12A C1A 116.21(14) . . ?
C11A C12A C1A 122.74(15) . . ?
C14A C13A C12A 120.74(16) . . ?
C14A C13A H13A 119.6 . . ?
C12A C13A H13A 119.6 . . ?
C15A C14A C13A 119.08(17) . . ?
C15A C14A H14A 120.5 . . ?
C13A C14A H14A 120.5 . . ?
C16A C15A C14A 120.43(16) . . ?
C16A C15A H15A 119.8 . . ?
C14A C15A H15A 119.8 . . ?
C15A C16A C11A 122.81(16) . . ?
C15A C16A H16A 118.6 . . ?
C11A C16A H16A 118.6 . . ?
C22A C21A C26A 117.99(15) . . ?
C22A C21A B1A 120.64(13) . . ?
C26A C21A B1A 121.37(14) . . ?
C23A C22A C21A 120.32(14) . . ?
C23A C22A C27A 119.48(15) . . ?
C21A C22A C27A 120.20(14) . . ?
C24A C23A C22A 121.96(17) . . ?
C24A C23A H23A 119.0 . . ?
C22A C23A H23A 119.0 . . ?
C25A C24A C23A 117.66(16) . . ?
C25A C24A C28A 121.10(18) . . ?
C23A C24A C28A 121.24(19) . . ?
C24A C25A C26A 122.48(16) . . ?
C24A C25A H25A 118.8 . . ?
C26A C25A H25A 118.8 . . ?
C25A C26A C21A 119.58(17) . . ?
C25A C26A C29A 120.10(15) . . ?
C21A C26A C29A 120.32(16) . . ?
C22A C27A H27D 109.5 . . ?
C22A C27A H27E 109.5 . . ?
H27D C27A H27E 109.5 . . ?
C22A C27A H27F 109.5 . . ?
H27D C27A H27F 109.5 . . ?
H27E C27A H27F 109.5 . . ?
C24A C28A H28D 109.5 . . ?
C24A C28A H28E 109.5 . . ?
H28D C28A H28E 109.5 . . ?
C24A C28A H28F 109.5 . . ?
H28D C28A H28F 109.5 . . ?
H28E C28A H28F 109.5 . . ?
C26A C29A H29D 109.5 . . ?
C26A C29A H29E 109.5 . . ?
H29D C29A H29E 109.5 . . ?
C26A C29A H29F 109.5 . . ?
H29D C29A H29F 109.5 . . ?
H29E C29A H29F 109.5 . . ?
N1B B1B C21B 120.98(14) . . ?
N1B B1B C11B 120.86(14) . . ?
C21B B1B C11B 118.04(13) . . ?
B1B N1B C4B 128.50(15) . . ?
B1B N1B H1B 115.7 . . ?
C4B N1B H1B 115.7 . . ?
C7B1 N2B C5B1 113.6(2) . . ?
C7B1 N2B C6B1 109.7(3) . . ?
C5B1 N2B C6B1 109.6(3) . . ?
C6B2 N2B C5B2 118.9(6) . . ?
C6B2 N2B C7B2 108.8(8) . . ?
C5B2 N2B C7B2 102.5(7) . . ?
C2B C1B C12B 174.97(17) . . ?
C1B C2B C2B 178.9(2) . 2_776 ?
C5B2 C4B N1B 118.5(4) . . ?
N1B C4B C5B1 110.89(17) . . ?
N1B C4B H4BA 109.5 . . ?
C5B1 C4B H4BA 109.5 . . ?
N1B C4B H4BB 109.5 . . ?
C5B1 C4B H4BB 109.5 . . ?
H4BA C4B H4BB 108.0 . . ?
C5B2 C4B H4BC 107.7 . . ?
N1B C4B H4BC 107.7 . . ?
C5B2 C4B H4BD 107.7 . . ?
N1B C4B H4BD 107.7 . . ?
H4BC C4B H4BD 107.1 . . ?
N2B C5B1 C4B 113.40(18) . . ?
N2B C5B1 H5BA 108.9 . . ?
C4B C5B1 H5BA 108.9 . . ?
N2B C5B1 H5BB 108.9 . . ?
C4B C5B1 H5BB 108.9 . . ?
H5BA C5B1 H5BB 107.7 . . ?
N2B C6B1 H6BA 109.5 . . ?
N2B C6B1 H6BB 109.5 . . ?
H6BA C6B1 H6BB 109.5 . . ?
N2B C6B1 H6BC 109.5 . . ?
H6BA C6B1 H6BC 109.5 . . ?
H6BB C6B1 H6BC 109.5 . . ?
N2B C7B1 H7BA 109.5 . . ?
N2B C7B1 H7BB 109.5 . . ?
H7BA C7B1 H7BB 109.5 . . ?
N2B C7B1 H7BC 109.5 . . ?
H7BA C7B1 H7BC 109.5 . . ?
H7BB C7B1 H7BC 109.5 . . ?
C4B C5B2 N2B 116.5(6) . . ?
C4B C5B2 H5BC 108.2 . . ?
N2B C5B2 H5BC 108.2 . . ?
C4B C5B2 H5BD 108.2 . . ?
N2B C5B2 H5BD 108.2 . . ?
H5BC C5B2 H5BD 107.3 . . ?
N2B C6B2 H6BD 109.5 . . ?
N2B C6B2 H6BE 109.5 . . ?
H6BD C6B2 H6BE 109.5 . . ?
N2B C6B2 H6BF 109.5 . . ?
H6BD C6B2 H6BF 109.5 . . ?
H6BE C6B2 H6BF 109.5 . . ?
N2B C7B2 H7BD 109.5 . . ?
N2B C7B2 H7BE 109.5 . . ?
H7BD C7B2 H7BE 109.5 . . ?
N2B C7B2 H7BF 109.5 . . ?
H7BD C7B2 H7BF 109.5 . . ?
H7BE C7B2 H7BF 109.5 . . ?
C16B C11B C12B 115.56(14) . . ?
C16B C11B B1B 118.51(14) . . ?
C12B C11B B1B 125.79(14) . . ?
C13B C12B C11B 121.10(14) . . ?
C13B C12B C1B 116.25(14) . . ?
C11B C12B C1B 122.65(14) . . ?
C14B C13B C12B 120.97(16) . . ?
C14B C13B H13B 119.5 . . ?
C12B C13B H13B 119.5 . . ?
C15B C14B C13B 119.12(15) . . ?
C15B C14B H14B 120.4 . . ?
C13B C14B H14B 120.4 . . ?
C14B C15B C16B 120.19(16) . . ?
C14B C15B H15B 119.9 . . ?
C16B C15B H15B 119.9 . . ?
C15B C16B C11B 123.00(16) . . ?
C15B C16B H16B 118.5 . . ?
C11B C16B H16B 118.5 . . ?
C26B C21B C22B 118.44(15) . . ?
C26B C21B B1B 121.06(14) . . ?
C22B C21B B1B 120.42(14) . . ?
C23B C22B C21B 119.86(15) . . ?
C23B C22B C27B 119.85(15) . . ?
C21B C22B C27B 120.29(14) . . ?
C22B C23B C24B 121.69(16) . . ?
C22B C23B H23B 119.2 . . ?
C24B C23B H23B 119.2 . . ?
C25B C24B C23B 118.12(16) . . ?
C25B C24B C28B 121.30(18) . . ?
C23B C24B C28B 120.58(19) . . ?
C24B C25B C26B 121.90(15) . . ?
C24B C25B H25B 119.1 . . ?
C26B C25B H25B 119.1 . . ?
C25B C26B C21B 120.00(16) . . ?
C25B C26B C29B 119.87(16) . . ?
C21B C26B C29B 120.13(16) . . ?
C22B C27B H27A 109.5 . . ?
C22B C27B H27B 109.5 . . ?
H27A C27B H27B 109.5 . . ?
C22B C27B H27C 109.5 . . ?
H27A C27B H27C 109.5 . . ?
H27B C27B H27C 109.5 . . ?
C24B C28B H28A 109.5 . . ?
C24B C28B H28B 109.5 . . ?
H28A C28B H28B 109.5 . . ?
C24B C28B H28C 109.5 . . ?
H28A C28B H28C 109.5 . . ?
H28B C28B H28C 109.5 . . ?
C26B C29B H29A 109.5 . . ?
C26B C29B H29B 109.5 . . ?
H29A C29B H29B 109.5 . . ?
C26B C29B H29C 109.5 . . ?
H29A C29B H29C 109.5 . . ?
H29B C29B H29C 109.5 . . ?

loop_
_geom_bond_atom_site_label_1
_geom_bond_atom_site_label_2
_geom_bond_distance
_geom_bond_site_symmetry_2
_geom_bond_publ_flag
B1A N1A 1.383(2) . ?
B1A C11A 1.586(2) . ?
B1A C21A 1.588(2) . ?
N1A C4A 1.454(2) . ?
N1A H1A 0.8800 . ?
N2A C6A 1.442(3) . ?
N2A C7A 1.453(3) . ?
N2A C5A 1.455(2) . ?
C1A C2A 1.205(2) . ?
C1A C12A 1.434(2) . ?
C2A C2A 1.376(3) 2_666 ?
C4A C5A 1.515(3) . ?
C4A H4AA 0.9900 . ?
C4A H4AB 0.9900 . ?
C5A H5AA 0.9900 . ?
C5A H5AB 0.9900 . ?
C6A H6AA 0.9800 . ?
C6A H6AB 0.9800 . ?
C6A H6AC 0.9800 . ?
C7A H7AA 0.9800 . ?
C7A H7AB 0.9800 . ?
C7A H7AC 0.9800 . ?
C11A C16A 1.402(2) . ?
C11A C12A 1.422(2) . ?
C12A C13A 1.399(2) . ?
C13A C14A 1.385(3) . ?
C13A H13A 0.9500 . ?
C14A C15A 1.384(3) . ?
C14A H14A 0.9500 . ?
C15A C16A 1.378(3) . ?
C15A H15A 0.9500 . ?
C16A H16A 0.9500 . ?
C21A C22A 1.403(2) . ?
C21A C26A 1.413(2) . ?
C22A C23A 1.392(2) . ?
C22A C27A 1.508(2) . ?
C23A C24A 1.381(3) . ?
C23A H23A 0.9500 . ?
C24A C25A 1.380(3) . ?
C24A C28A 1.517(2) . ?
C25A C26A 1.393(3) . ?
C25A H25A 0.9500 . ?
C26A C29A 1.511(3) . ?
C27A H27D 0.9800 . ?
C27A H27E 0.9800 . ?
C27A H27F 0.9800 . ?
C28A H28D 0.9800 . ?
C28A H28E 0.9800 . ?
C28A H28F 0.9800 . ?
C29A H29D 0.9800 . ?
C29A H29E 0.9800 . ?
C29A H29F 0.9800 . ?
B1B N1B 1.377(2) . ?
B1B C21B 1.587(2) . ?
B1B C11B 1.590(2) . ?
N1B C4B 1.457(2) . ?
N1B H1B 0.8800 . ?
N2B C6B2 1.359(12) . ?
N2B C7B1 1.423(4) . ?
N2B C5B1 1.469(3) . ?
N2B C6B1 1.482(4) . ?
N2B C5B2 1.484(9) . ?
N2B C7B2 1.541(15) . ?
C1B C2B 1.203(2) . ?
C1B C12B 1.429(2) . ?
C2B C2B 1.373(3) 2_776 ?
C4B C5B2 1.409(9) . ?
C4B C5B1 1.475(3) . ?
C4B H4BA 0.9900 . ?
C4B H4BB 0.9900 . ?
C4B H4BC 0.9900 . ?
C4B H4BD 0.9900 . ?
C5B1 H5BA 0.9900 . ?
C5B1 H5BB 0.9900 . ?
C6B1 H6BA 0.9800 . ?
C6B1 H6BB 0.9800 . ?
C6B1 H6BC 0.9800 . ?
C7B1 H7BA 0.9800 . ?
C7B1 H7BB 0.9800 . ?
C7B1 H7BC 0.9800 . ?
C5B2 H5BC 0.9900 . ?
C5B2 H5BD 0.9900 . ?
C6B2 H6BD 0.9800 . ?
C6B2 H6BE 0.9800 . ?
C6B2 H6BF 0.9800 . ?
C7B2 H7BD 0.9800 . ?
C7B2 H7BE 0.9800 . ?
C7B2 H7BF 0.9800 . ?
C11B C16B 1.400(2) . ?
C11B C12B 1.414(2) . ?
C12B C13B 1.399(2) . ?
C13B C14B 1.378(2) . ?
C13B H13B 0.9500 . ?
C14B C15B 1.375(3) . ?
C14B H14B 0.9500 . ?
C15B C16B 1.384(3) . ?
C15B H15B 0.9500 . ?
C16B H16B 0.9500 . ?
C21B C26B 1.403(2) . ?
C21B C22B 1.409(2) . ?
C22B C23B 1.389(2) . ?
C22B C27B 1.508(2) . ?
C23B C24B 1.390(3) . ?
C23B H23B 0.9500 . ?
C24B C25B 1.379(3) . ?
C24B C28B 1.507(3) . ?
C25B C26B 1.391(2) . ?
C25B H25B 0.9500 . ?
C26B C29B 1.513(3) . ?
C27B H27A 0.9800 . ?
C27B H27B 0.9800 . ?
C27B H27C 0.9800 . ?
C28B H28A 0.9800 . ?
C28B H28B 0.9800 . ?
C28B H28C 0.9800 . ?
C29B H29A 0.9800 . ?
C29B H29B 0.9800 . ?
C29B H29C 0.9800 . ?

loop_
_geom_torsion_atom_site_label_1
_geom_torsion_atom_site_label_2
_geom_torsion_atom_site_label_3
_geom_torsion_atom_site_label_4
_geom_torsion
_geom_torsion_site_symmetry_1
_geom_torsion_site_symmetry_2
_geom_torsion_site_symmetry_3
_geom_torsion_site_symmetry_4
_geom_torsion_publ_flag
C11A B1A N1A C4A -177.13(16) . . . . ?
C21A B1A N1A C4A 0.0(3) . . . . ?
B1A N1A C4A C5A 134.43(18) . . . . ?
C6A N2A C5A C4A 65.9(2) . . . . ?
C7A N2A C5A C4A -170.06(18) . . . . ?
N1A C4A C5A N2A 50.7(2) . . . . ?
N1A B1A C11A C16A 149.98(15) . . . . ?
C21A B1A C11A C16A -27.1(2) . . . . ?
N1A B1A C11A C12A -26.5(2) . . . . ?
C21A B1A C11A C12A 156.36(14) . . . . ?
C16A C11A C12A C13A -2.9(2) . . . . ?
B1A C11A C12A C13A 173.68(15) . . . . ?
C16A C11A C12A C1A 174.12(14) . . . . ?
B1A C11A C12A C1A -9.3(2) . . . . ?
C11A C12A C13A C14A 1.1(2) . . . . ?
C1A C12A C13A C14A -176.12(16) . . . . ?
C12A C13A C14A C15A 0.9(3) . . . . ?
C13A C14A C15A C16A -1.0(3) . . . . ?
C14A C15A C16A C11A -1.1(3) . . . . ?
C12A C11A C16A C15A 2.9(2) . . . . ?
B1A C11A C16A C15A -173.93(16) . . . . ?
N1A B1A C21A C22A 91.28(19) . . . . ?
C11A B1A C21A C22A -91.62(18) . . . . ?
N1A B1A C21A C26A -89.2(2) . . . . ?
C11A B1A C21A C26A 87.9(2) . . . . ?
C26A C21A C22A C23A -0.9(2) . . . . ?
B1A C21A C22A C23A 178.64(15) . . . . ?
C26A C21A C22A C27A 179.60(16) . . . . ?
B1A C21A C22A C27A -0.9(2) . . . . ?
C21A C22A C23A C24A -0.3(2) . . . . ?
C27A C22A C23A C24A 179.20(17) . . . . ?
C22A C23A C24A C25A 1.2(3) . . . . ?
C22A C23A C24A C28A -178.75(17) . . . . ?
C23A C24A C25A C26A -0.8(3) . . . . ?
C28A C24A C25A C26A 179.13(19) . . . . ?
C24A C25A C26A C21A -0.4(3) . . . . ?
C24A C25A C26A C29A 178.8(2) . . . . ?
C22A C21A C26A C25A 1.2(3) . . . . ?
B1A C21A C26A C25A -178.28(17) . . . . ?
C22A C21A C26A C29A -177.96(18) . . . . ?
B1A C21A C26A C29A 2.5(3) . . . . ?
C21B B1B N1B C4B 1.2(3) . . . . ?
C11B B1B N1B C4B -174.81(18) . . . . ?
B1B N1B C4B C5B2 179.2(5) . . . . ?
B1B N1B C4B C5B1 137.4(2) . . . . ?
C7B1 N2B C5B1 C4B 76.4(3) . . . . ?
C6B1 N2B C5B1 C4B -160.6(2) . . . . ?
N1B C4B C5B1 N2B 53.3(2) . . . . ?
N1B C4B C5B2 N2B -30.2(9) . . . . ?
C6B2 N2B C5B2 C4B -95.0(9) . . . . ?
C7B2 N2B C5B2 C4B 145.1(8) . . . . ?
N1B B1B C11B C16B 156.88(16) . . . . ?
C21B B1B C11B C16B -19.2(2) . . . . ?
N1B B1B C11B C12B -18.6(2) . . . . ?
C21B B1B C11B C12B 165.29(14) . . . . ?
C16B C11B C12B C13B -2.7(2) . . . . ?
B1B C11B C12B C13B 172.92(15) . . . . ?
C16B C11B C12B C1B 176.68(15) . . . . ?
B1B C11B C12B C1B -7.7(2) . . . . ?
C11B C12B C13B C14B 1.1(3) . . . . ?
C1B C12B C13B C14B -178.32(16) . . . . ?
C12B C13B C14B C15B 0.8(3) . . . . ?
C13B C14B C15B C16B -0.9(3) . . . . ?
C14B C15B C16B C11B -0.8(3) . . . . ?
C12B C11B C16B C15B 2.6(3) . . . . ?
B1B C11B C16B C15B -173.35(18) . . . . ?
N1B B1B C21B C26B 98.1(2) . . . . ?
C11B B1B C21B C26B -85.81(18) . . . . ?
N1B B1B C21B C22B -85.3(2) . . . . ?
C11B B1B C21B C22B 90.81(18) . . . . ?
C26B C21B C22B C23B 0.0(2) . . . . ?
B1B C21B C22B C23B -176.67(15) . . . . ?
C26B C21B C22B C27B 179.77(16) . . . . ?
B1B C21B C22B C27B 3.1(2) . . . . ?
C21B C22B C23B C24B 0.0(2) . . . . ?
C27B C22B C23B C24B -179.71(16) . . . . ?
C22B C23B C24B C25B 0.0(2) . . . . ?
C22B C23B C24B C28B 179.41(16) . . . . ?
C23B C24B C25B C26B -0.1(2) . . . . ?
C28B C24B C25B C26B -179.48(17) . . . . ?
C24B C25B C26B C21B 0.1(2) . . . . ?
C24B C25B C26B C29B 179.88(17) . . . . ?
C22B C21B C26B C25B -0.1(2) . . . . ?
B1B C21B C26B C25B 176.57(14) . . . . ?
C22B C21B C26B C29B -179.87(16) . . . . ?
B1B C21B C26B C29B -3.2(2) . . . . ?
